data_1562944
loop_
_publ_author_name
'Raw, Adam D.'
'Ibers, James A.'
'Poeppelmeier, Kenneth R.'

_publ_section_title
;
 Syntheses and structure of hydrothermally prepared CsNiX3 (X=Cl, Br, I)
;
_journal_name_full 'Journal of Solid State Chemistry'
_journal_page_first 34
_journal_page_last 37
_journal_paper_doi 10.1016/j.jssc.2012.03.037
_journal_volume 192
_journal_year 2012
_chemical_formula_moiety 'Cs Ni Br3'
_chemical_formula_sum 'Br3 Cs Ni'
_chemical_formula_weight 431.35
_chemical_name_common 'Cesium Nickel Bromide'
_space_group_IT_number 194
_space_group_name_Hall '-P 6c 2c'
_space_group_name_H-M_alt 'P 63/m m c'
_symmetry_cell_setting hexagonal
_symmetry_space_group_name_H-M 'P 63/m m c'
_atom_sites_solution_primary direct
_atom_sites_solution_secondary difmap
_cell_angle_alpha 90.00
_cell_angle_beta 90.00
_cell_angle_gamma 120.00
_cell_formula_units_Z 2
_cell_length_a 7.43120(10)
_cell_length_b 7.43120(10)
_cell_length_c 6.20230(10)
_cell_measurement_reflns_used 5801
_cell_measurement_temperature 100(2)
_cell_measurement_theta_max 16.6
_cell_measurement_theta_min 3.17
_cell_volume 296.621(7)
_computing_cell_refinement 'SAINT V7.23A (Bruker, 2005)'
_computing_data_collection 'APEX2 V2.1-4 (Bruker, 2007)'
_computing_data_reduction 'Bruker SAINT'
_computing_molecular_graphics 'CrystalMaker (Palmer, 2009)'
_computing_publication_material 'SHELXTL-97 (Sheldrick, 2008)'
_computing_structure_refinement 'SHELXL-97 (Sheldrick, 2008)'
_computing_structure_solution 'SHELXS-97 (Sheldrick, 2008)'
_diffrn_ambient_temperature 100(2)
_diffrn_detector_area_resol_mean 8
_diffrn_measured_fraction_theta_full 1.000
_diffrn_measured_fraction_theta_max 1.000
_diffrn_measurement_device_type 'Bruker SMART APEX CCD area detector'
_diffrn_measurement_method '\w and \f scans'
_diffrn_radiation_monochromator graphite
_diffrn_radiation_source 'fine-focus sealed tube'
_diffrn_radiation_type MoK\a
_diffrn_radiation_wavelength 0.71073
_diffrn_reflns_av_R_equivalents 0.0265
_diffrn_reflns_av_sigmaI/netI 0.0112
_diffrn_reflns_limit_h_max 11
_diffrn_reflns_limit_h_min -11
_diffrn_reflns_limit_k_max 10
_diffrn_reflns_limit_k_min -11
_diffrn_reflns_limit_l_max 9
_diffrn_reflns_limit_l_min -9
_diffrn_reflns_number 5801
_diffrn_reflns_theta_full 33.18
_diffrn_reflns_theta_max 33.18
_diffrn_reflns_theta_min 3.17
_exptl_absorpt_coefficient_mu 29.364
_exptl_absorpt_correction_T_max 0.1572
_exptl_absorpt_correction_T_min 0.0345
_exptl_absorpt_correction_type numerical
_exptl_absorpt_process_details 'face indexed, SADABS (Sheldrick, 2008b)'
_exptl_crystal_colour brown
_exptl_crystal_density_diffrn 4.830
_exptl_crystal_density_method 'not measured'
_exptl_crystal_description 'hexagonal block'
_exptl_crystal_F_000 376
_exptl_crystal_size_max 0.35
_exptl_crystal_size_mid 0.10
_exptl_crystal_size_min 0.10
_refine_diff_density_max 1.470
_refine_diff_density_min -0.792
_refine_diff_density_rms 0.239
_refine_ls_extinction_coef 0.038(2)
_refine_ls_extinction_expression Fc^*^=kFc[1+0.001xFc^2^\l^3^/sin(2\q)]^-1/4^
_refine_ls_extinction_method SHELXL
_refine_ls_goodness_of_fit_ref 1.901
_refine_ls_matrix_type full
_refine_ls_number_parameters 10
_refine_ls_number_reflns 247
_refine_ls_number_restraints 0
_refine_ls_restrained_S_all 1.901
_refine_ls_R_factor_all 0.0167
_refine_ls_R_factor_gt 0.0167
_refine_ls_shift/su_max 0.000
_refine_ls_shift/su_mean 0.000
_refine_ls_structure_factor_coef Fsqd
_refine_ls_weighting_details
; calc 
 [1.00000+0.00000exp(0.00(sin\q/\l)^2^)]/ 
   [\s^2^(Fo^2^)+0.0000+0.0000*P+(0.0185P)^2^+0.0000sin\q/\l] 
 where P = 1.00000Fo^2^ + 0.00000Fc^2^ 
;
_refine_ls_weighting_scheme calc
_refine_ls_wR_factor_gt 0.0435
_refine_ls_wR_factor_ref 0.0435
_reflns_number_gt 247
_reflns_number_total 247
_reflns_threshold_expression >2sigma(I)
_cod_data_source_file JSSC-2012-192-34.cif
_cod_data_source_block 1
_cod_original_cell_volume 296.620(7)
_cod_original_sg_symbol_H-M P6(3)/mmc
_cod_database_code 1562944

loop_
_symmetry_equiv_pos_as_xyz
'x, y, z'
'-y, x-y, z'
'-x+y, -x, z'
'-x, -y, z+1/2'
'y, -x+y, z+1/2'
'x-y, x, z+1/2'
'y, x, -z'
'x-y, -y, -z'
'-x, -x+y, -z'
'-y, -x, -z+1/2'
'-x+y, y, -z+1/2'
'x, x-y, -z+1/2'
'-x, -y, -z'
'y, -x+y, -z'
'x-y, x, -z'
'x, y, -z-1/2'
'-y, x-y, -z-1/2'
'-x+y, -x, -z-1/2'
'-y, -x, z'
'-x+y, y, z'
'x, x-y, z'
'y, x, z-1/2'
'x-y, -y, z-1/2'
'-x, -x+y, z-1/2'

loop_
_atom_site_label
_atom_site_type_symbol
_atom_site_fract_x
_atom_site_fract_y
_atom_site_fract_z
_atom_site_U_iso_or_equiv
_atom_site_adp_type
_atom_site_occupancy
_atom_site_symmetry_multiplicity
_atom_site_calc_flag
_atom_site_refinement_flags
_atom_site_disorder_assembly
_atom_site_disorder_group
Cs1 Cs 0.3333 0.6667 0.7500 0.00972(13) Uani 1 12 d S . .
Ni1 Ni 0.0000 0.0000 0.0000 0.00592(16) Uani 1 12 d S . .
Br1 Br 0.15752(2) 0.31504(5) 0.2500 0.00684(13) Uani 1 4 d S . .

loop_
_atom_site_aniso_label
_atom_site_aniso_U_11
_atom_site_aniso_U_22
_atom_site_aniso_U_33
_atom_site_aniso_U_23
_atom_site_aniso_U_13
_atom_site_aniso_U_12
Cs1 0.00780(14) 0.00780(14) 0.01357(19) 0.000 0.000 0.00390(7)
Ni1 0.00553(18) 0.00553(18) 0.0067(3) 0.000 0.000 0.00277(9)
Br1 0.00649(15) 0.00507(15) 0.00848(19) 0.000 0.000 0.00253(8)

loop_
_atom_type_symbol
_atom_type_description
_atom_type_scat_dispersion_real
_atom_type_scat_dispersion_imag
_atom_type_scat_source
Ni Ni 0.3393 1.1124 'International Tables Vol C Tables 4.2.6.8 and 6.1.1.4'
Br Br -0.2901 2.4595 'International Tables Vol C Tables 4.2.6.8 and 6.1.1.4'
Cs Cs -0.3680 2.1192 'International Tables Vol C Tables 4.2.6.8 and 6.1.1.4'

loop_
_geom_angle_atom_site_label_1
_geom_angle_atom_site_label_2
_geom_angle_atom_site_label_3
_geom_angle
_geom_angle_site_symmetry_1
_geom_angle_site_symmetry_3
Br1 Cs1 Br1 56.369(10) 14_566 13_566
Br1 Cs1 Br1 63.631(10) 14_566 15_666
Br1 Cs1 Br1 120.0 13_566 15_666
Br1 Cs1 Br1 120.0 14_566 15_556
Br1 Cs1 Br1 63.631(10) 13_566 15_556
Br1 Cs1 Br1 176.369(10) 15_666 15_556
Br1 Cs1 Br1 176.369(10) 14_566 14_556
Br1 Cs1 Br1 120.0 13_566 14_556
Br1 Cs1 Br1 120.0 15_666 14_556
Br1 Cs1 Br1 56.369(10) 15_556 14_556
Br1 Cs1 Br1 120.0 14_566 13_666
Br1 Cs1 Br1 176.369(10) 13_566 13_666
Br1 Cs1 Br1 56.369(10) 15_666 13_666
Br1 Cs1 Br1 120.0 15_556 13_666
Br1 Cs1 Br1 63.631(10) 14_556 13_666
Br1 Cs1 Br1 120.059(1) 14_566 .
Br1 Cs1 Br1 91.070(3) 13_566 .
Br1 Cs1 Br1 120.059(1) 15_666 .
Br1 Cs1 Br1 58.697(5) 15_556 .
Br1 Cs1 Br1 58.697(5) 14_556 .
Br1 Cs1 Br1 91.070(3) 13_666 .
Br1 Cs1 Br1 58.696(5) 14_566 3_566
Br1 Cs1 Br1 58.696(5) 13_566 3_566
Br1 Cs1 Br1 91.070(3) 15_666 3_566
Br1 Cs1 Br1 91.070(3) 15_556 3_566
Br1 Cs1 Br1 120.059(1) 14_556 3_566
Br1 Cs1 Br1 120.059(1) 13_666 3_566
Br1 Cs1 Br1 145.717(3) . 3_566
Br1 Cs1 Br1 58.696(5) 14_566 3_565
Br1 Cs1 Br1 58.696(5) 13_566 3_565
Br1 Cs1 Br1 91.070(3) 15_666 3_565
Br1 Cs1 Br1 91.070(3) 15_556 3_565
Br1 Cs1 Br1 120.059(1) 14_556 3_565
Br1 Cs1 Br1 120.059(1) 13_666 3_565
Br1 Cs1 Br1 61.393(6) . 3_565
Br1 Cs1 Br1 107.762(8) 3_566 3_565
Br1 Cs1 Br1 91.070(3) 14_566 2_666
Br1 Cs1 Br1 120.059(1) 13_566 2_666
Br1 Cs1 Br1 58.696(5) 15_666 2_666
Br1 Cs1 Br1 120.059(1) 15_556 2_666
Br1 Cs1 Br1 91.070(3) 14_556 2_666
Br1 Cs1 Br1 58.696(5) 13_666 2_666
Br1 Cs1 Br1 145.717(3) . 2_666
Br1 Cs1 Br1 61.393(6) 3_566 2_666
Br1 Cs1 Br1 145.717(3) 3_565 2_666
Br1 Cs1 Br1 120.059(1) 14_566 1_556
Br1 Cs1 Br1 91.070(3) 13_566 1_556
Br1 Cs1 Br1 120.059(2) 15_666 1_556
Br1 Cs1 Br1 58.696(5) 15_556 1_556
Br1 Cs1 Br1 58.696(5) 14_556 1_556
Br1 Cs1 Br1 91.070(3) 13_666 1_556
Br1 Cs1 Br1 107.762(8) . 1_556
Br1 Cs1 Br1 61.393(6) 3_566 1_556
Br1 Cs1 Br1 145.717(3) 3_565 1_556
Br1 Cs1 Br1 61.393(6) 2_666 1_556
Br1 Cs1 Br1 91.070(3) 14_566 2_665
Br1 Cs1 Br1 120.059(1) 13_566 2_665
Br1 Cs1 Br1 58.696(5) 15_666 2_665
Br1 Cs1 Br1 120.059(1) 15_556 2_665
Br1 Cs1 Br1 91.070(3) 14_556 2_665
Br1 Cs1 Br1 58.696(5) 13_666 2_665
Br1 Cs1 Br1 61.393(6) . 2_665
Br1 Cs1 Br1 145.717(3) 3_566 2_665
Br1 Cs1 Br1 61.393(6) 3_565 2_665
Br1 Cs1 Br1 107.762(8) 2_666 2_665
Br1 Cs1 Br1 145.717(3) 1_556 2_665
Br1 Ni1 Br1 86.929(6) 13 15
Br1 Ni1 Br1 93.071(6) 13 3
Br1 Ni1 Br1 180.000(6) 15 3
Br1 Ni1 Br1 93.071(6) 13 2
Br1 Ni1 Br1 93.071(6) 15 2
Br1 Ni1 Br1 86.929(6) 3 2
Br1 Ni1 Br1 86.929(6) 13 14
Br1 Ni1 Br1 86.929(6) 15 14
Br1 Ni1 Br1 93.071(6) 3 14
Br1 Ni1 Br1 180.000(12) 2 14
Br1 Ni1 Br1 180.000(8) 13 .
Br1 Ni1 Br1 93.071(6) 15 .
Br1 Ni1 Br1 86.929(6) 3 .
Br1 Ni1 Br1 86.929(6) 2 .
Br1 Ni1 Br1 93.071(6) 14 .
Ni1 Br1 Ni1 74.817(9) . 4
Ni1 Br1 Cs1 91.442(4) . 13_666
Ni1 Br1 Cs1 91.442(4) 4 13_666
Ni1 Br1 Cs1 91.442(4) . 13_566
Ni1 Br1 Cs1 91.442(4) 4 13_566
Cs1 Br1 Cs1 176.369(10) 13_666 13_566
Ni1 Br1 Cs1 88.710(1) . 1_554
Ni1 Br1 Cs1 163.527(8) 4 1_554
Cs1 Br1 Cs1 88.929(3) 13_666 1_554
Cs1 Br1 Cs1 88.930(3) 13_566 1_554
Ni1 Br1 Cs1 163.527(8) . .
Ni1 Br1 Cs1 88.710(1) 4 .
Cs1 Br1 Cs1 88.930(3) 13_666 .
Cs1 Br1 Cs1 88.930(3) 13_566 .
Cs1 Br1 Cs1 107.763(8) 1_554 .

loop_
_geom_bond_atom_site_label_1
_geom_bond_atom_site_label_2
_geom_bond_distance
_geom_bond_site_symmetry_2
Cs1 Br1 3.7175 14_566
Cs1 Br1 3.7175 13_566
Cs1 Br1 3.7175 15_666
Cs1 Br1 3.7175 15_556
Cs1 Br1 3.7175 14_556
Cs1 Br1 3.7175 13_666
Cs1 Br1 3.83903(19) .
Cs1 Br1 3.83904(19) 3_566
Cs1 Br1 3.83904(19) 3_565
Cs1 Br1 3.83904(19) 2_666
Cs1 Br1 3.83904(19) 1_556
Cs1 Br1 3.83904(19) 2_665
Ni1 Br1 2.5524(3) 13
Ni1 Br1 2.5524(3) 15
Ni1 Br1 2.5524(3) 3
Ni1 Br1 2.5524(3) 2
Ni1 Br1 2.5524(3) 14
Ni1 Br1 2.5524(3) .
Br1 Ni1 2.5524(3) 4
Br1 Cs1 3.7174 13_666
Br1 Cs1 3.7175 13_566
Br1 Cs1 3.83901(19) 1_554
